data_7242237
loop_
_publ_author_name
'Humphreys, Joshua'
'Pop, Flavia'
'Hume, Paul A.'
'Murphy, Alanna S.'
'Lewis, William'
'Davies, E. Stephen'
'Argent, Stephen P.'
'Amabilino, David B.'

_publ_section_title
;
 Solid state structure and properties of phenyl diketopyrrolopyrrole
 derivatives
;
_journal_issue 8
_journal_name_full CrystEngComm
_journal_page_first 1796
_journal_page_last 1814
_journal_paper_doi 10.1039/D1CE00039J
_journal_volume 23
_journal_year 2021
_chemical_formula_moiety 'C38 H44 N2 O12'
_chemical_formula_sum 'C38 H44 N2 O12'
_chemical_formula_weight 720.75
_chemical_name_systematic
'Di-tert-butyl 3,6-bis(4-((tert-butoxycarbonyl)oxy)phenyl)-1,4-dioxopyrrolo[3,4-c]pyrrole-2,5(1H,4H)-dicarboxylate'
_space_group_crystal_system monoclinic
_space_group_IT_number 15
_space_group_name_Hall '-I 2ya'
_space_group_name_H-M_alt 'I 1 2/a 1'
_atom_sites_solution_hydrogens geom
_atom_sites_solution_primary dual
_atom_sites_solution_secondary difmap
_audit_creation_date 2019-06-03
_audit_creation_method
;
Olex2 1.2
(compiled 2018.05.29 svn.r3508 for OlexSys, GUI svn.r5506)
;
_audit_update_record
;
2020-05-26 deposited with the CCDC.	2021-02-04 downloaded from the CCDC.
;
_cell_angle_alpha 90
_cell_angle_beta 91.113(5)
_cell_angle_gamma 90
_cell_formula_units_Z 4
_cell_length_a 16.4073(9)
_cell_length_b 10.3312(4)
_cell_length_c 21.7327(10)
_cell_measurement_reflns_used 3474
_cell_measurement_temperature 120(2)
_cell_measurement_theta_max 73.1520
_cell_measurement_theta_min 4.7340
_cell_volume 3683.2(3)
_computing_cell_refinement 'CrysAlisPro 1.171.38.46 (Rigaku OD, 2015)'
_computing_data_collection 'CrysAlisPro 1.171.38.46 (Rigaku OD, 2015)'
_computing_data_reduction 'CrysAlisPro 1.171.38.46 (Rigaku OD, 2015)'
_computing_molecular_graphics 'Olex2 (Dolomanov et al., 2009)'
_computing_publication_material 'Olex2 (Dolomanov et al., 2009)'
_computing_structure_refinement 'ShelXL (Sheldrick, 2015)'
_computing_structure_solution 'ShelXT (Sheldrick, 2015)'
_diffrn_ambient_environment 'N2 gas'
_diffrn_ambient_temperature 120(2)
_diffrn_crystal_treatment 'flash frozen in gaseous N2'
_diffrn_detector 'CCD area detector'
_diffrn_detector_area_resol_mean 5.2349
_diffrn_detector_type 'Agilent Diffraction Atlas S2 detector'
_diffrn_measured_fraction_theta_full 0.997
_diffrn_measured_fraction_theta_max 0.970
_diffrn_measurement_details
;
List of Runs (angles in degrees, time in seconds):

  # Type    Start    End  Width  t~exp~   \w     \q     \k     \f   Frames
#--------------------------------------------------------------------------
  1  \w    -20.00  34.00   1.00   40.00    --  -38.50  38.00 -90.00   54
  2  \w   -109.00 -12.00   1.00   40.00    --  -38.50 -57.00 -60.00   97
  3  \w    -49.00 -15.00   1.00   40.00    --  -38.50  38.00  90.00   34
  4  \w     68.00 100.00   1.00   40.00    --   42.83 140.00 -65.00   32
  5  \w     33.00  93.00   1.00  180.00    --  104.50 -45.00 -60.00   60
  6  \w     40.00  89.00   1.00  180.00    --  104.50 -30.00-180.00   49
  7  \w     72.00  99.00   1.00  180.00    --  104.50 -94.00 -30.00   27
  8  \w     24.00  52.00   1.00  180.00    --  104.50 -94.00 -30.00   28
  9  \w     50.00  75.00   1.00  180.00    --  104.50 -30.00-150.00   25
 10  \w     26.00 100.00   1.00  180.00    --  104.50 -94.00  60.00   74
 11  \w     29.00 173.00   1.00  180.00    --  104.50   0.00-150.00  144
;
_diffrn_measurement_device '\k-geometry diffractometer'
_diffrn_measurement_device_type 'SuperNova, Atlas S2'
_diffrn_measurement_method '\w scans'
_diffrn_measurement_specimen_support 'MiTeGen micromount'
_diffrn_orient_matrix_type 'CrysAlisPro convention (1999,Acta A55,543-557)'
_diffrn_orient_matrix_UB_11 -0.0888677000
_diffrn_orient_matrix_UB_12 -0.0471314000
_diffrn_orient_matrix_UB_13 -0.0062319000
_diffrn_orient_matrix_UB_21 0.0069923000
_diffrn_orient_matrix_UB_22 -0.0007442000
_diffrn_orient_matrix_UB_23 -0.0704758000
_diffrn_orient_matrix_UB_31 0.0296688000
_diffrn_orient_matrix_UB_32 -0.1416397000
_diffrn_orient_matrix_UB_33 0.0026551000
_diffrn_radiation_collimation 'focusing mirrors'
_diffrn_radiation_monochromator mirror
_diffrn_radiation_probe x-ray
_diffrn_radiation_type CuK\a
_diffrn_radiation_wavelength 1.54184
_diffrn_radiation_wavelength_determination fundamental
_diffrn_reflns_av_R_equivalents 0.0259
_diffrn_reflns_av_unetI/netI 0.0333
_diffrn_reflns_Laue_measured_fraction_full 0.997
_diffrn_reflns_Laue_measured_fraction_max 0.970
_diffrn_reflns_limit_h_max 15
_diffrn_reflns_limit_h_min -19
_diffrn_reflns_limit_k_max 8
_diffrn_reflns_limit_k_min -12
_diffrn_reflns_limit_l_max 27
_diffrn_reflns_limit_l_min -20
_diffrn_reflns_number 6992
_diffrn_reflns_point_group_measured_fraction_full 0.997
_diffrn_reflns_point_group_measured_fraction_max 0.970
_diffrn_reflns_theta_full 67.684
_diffrn_reflns_theta_max 73.453
_diffrn_reflns_theta_min 4.069
_diffrn_source 'microfocus sealed tube'
_diffrn_source_current 0.8
_diffrn_source_power 0.04
_diffrn_source_target Cu
_diffrn_source_type 'Agilent Diffraction microfocus tube'
_diffrn_source_voltage 50
_exptl_absorpt_coefficient_mu 0.808
_exptl_absorpt_correction_T_max 1.000
_exptl_absorpt_correction_T_min 0.703
_exptl_absorpt_correction_type gaussian
_exptl_absorpt_process_details
;
CrysAlisPro 1.171.38.46 (Rigaku Oxford Diffraction, 2015)
Numerical absorption correction based on gaussian integration over
			a multifaceted crystal model
Empirical absorption correction using spherical harmonics,
 implemented in SCALE3 ABSPACK scaling algorithm.
;
_exptl_crystal_colour 'clear yellow'
_exptl_crystal_colour_lustre clear
_exptl_crystal_colour_primary yellow
_exptl_crystal_density_diffrn 1.300
_exptl_crystal_description plate
_exptl_crystal_F_000 1528
_exptl_crystal_preparation 'obtained by slow evaporation from a DCM solution'
_exptl_crystal_recrystallization_method 'obtained by slow evaporation from a DCM solution'
_exptl_crystal_size_max 0.221
_exptl_crystal_size_mid 0.125
_exptl_crystal_size_min 0.053
_refine_diff_density_max 0.436
_refine_diff_density_min -0.266
_refine_diff_density_rms 0.053
_refine_ls_extinction_method none
_refine_ls_goodness_of_fit_ref 1.031
_refine_ls_hydrogen_treatment constr
_refine_ls_matrix_type full
_refine_ls_number_parameters 241
_refine_ls_number_reflns 3595
_refine_ls_number_restraints 0
_refine_ls_restrained_S_all 1.031
_refine_ls_R_factor_all 0.0530
_refine_ls_R_factor_gt 0.0452
_refine_ls_shift/su_max 0.001
_refine_ls_shift/su_mean 0.000
_refine_ls_structure_factor_coef Fsqd
_refine_ls_weighting_details 'w=1/[\s^2^(Fo^2^)+(0.0594P)^2^+3.8360P] where P=(Fo^2^+2Fc^2^)/3'
_refine_ls_weighting_scheme calc
_refine_ls_wR_factor_gt 0.1122
_refine_ls_wR_factor_ref 0.1184
_reflns_Friedel_coverage 0.000
_reflns_number_gt 3131
_reflns_number_total 3595
_reflns_threshold_expression 'I > 2\s(I)'
_cod_data_source_file d1ce00039j2.cif
_cod_data_source_block PhOBocDPP-N-Boc
_cod_depositor_comments 'Adding full bibliography for 7242233--7242239.cif.'
_cod_original_sg_symbol_H-M 'I 2/a'
_cod_database_code 7242237
_shelx_shelxl_version_number 2016/6
_chemical_oxdiff_formula 'C38 H44 N2 O10'
_chemical_oxdiff_usercomment 'OJHALY #16926 GVB-1316 IN FOMBLIN FILM ON A MICROMOUNT FOR JH/DBA'
_shelx_space_group_comment
;
The symmetry employed for this shelxl refinement is uniquely defined
by the following loop, which should always be used as a source of
symmetry information in preference to the above space-group names.
They are only intended as comments.
;
_reflns_odcompleteness_completeness 99.94
_reflns_odcompleteness_iscentric 1
_reflns_odcompleteness_theta 67.13
_olex2_refinement_description
;
1. Fixed Uiso
 At 1.2 times of:
  All C(H) groups
 At 1.5 times of:
  All C(H,H,H) groups
2.a Aromatic/amide H refined with riding coordinates:
 C6(H6), C5(H5), C8(H8), C9(H9)
2.b Idealised Me refined as rotating group:
 C18(H18a,H18b,H18c), C19(H19a,H19b,H19c), C12(H12a,H12b,H12c), C13(H13a,H13b,
 H13c), C14(H14a,H14b,H14c), C17(H17a,H17b,H17c)
;
_nottingham_internal_coll_client JH/DBA
_nottingham_internal_coll_date 07/03/2017
_nottingham_internal_coll_frame_method '\w scans'
_nottingham_internal_coll_frame_time '180.00, 40.00'
_nottingham_internal_coll_frame_width 1.00
_nottingham_internal_coll_instrument 'GVB, PL13110001'
_nottingham_internal_coll_location NOTTS
_nottingham_internal_coll_name OJHALY
_nottingham_internal_coll_number 16926
_nottingham_internal_coll_type custom
_nottingham_internal_coll_user pcxjh6
_nottingham_internal_process_date 21/03/2017
_nottingham_internal_process_user pcxjh6
_nottingham_internal_refinement_date 21/03/2017
_nottingham_internal_refinement_user pcxjh6
_nottingham_internal_self_validation_date 21/03/2017
_nottingham_internal_self_validation_user pcxjh6
_nottingham_internal_solution_date 21/03/2017
_nottingham_internal_solution_user pcxjh6
_olex2_exptl_crystal_mounting_method 'in fomblin film on a micromount'
_olex2_submission_original_sample_id OJHALY
_olex2_submission_special_instructions 'No special instructions were received'
_oxdiff_exptl_absorpt_empirical_details
;
Empirical correction (ABSPACK) includes:
- Absorption correction using spherical harmonics
- Frame scaling
;
_oxdiff_exptl_absorpt_empirical_full_max 1.246
_oxdiff_exptl_absorpt_empirical_full_min 0.838

loop_
_space_group_symop_operation_xyz
'x, y, z'
'-x+1/2, y, -z'
'x+1/2, y+1/2, z+1/2'
'-x+1, y+1/2, -z+1/2'
'-x, -y, -z'
'x-1/2, -y, z'
'-x+1/2, -y+1/2, -z+1/2'
'x, -y+1/2, z+1/2'

loop_
_atom_site_label
_atom_site_type_symbol
_atom_site_fract_x
_atom_site_fract_y
_atom_site_fract_z
_atom_site_U_iso_or_equiv
_atom_site_adp_type
_atom_site_occupancy
_atom_site_site_symmetry_order
_atom_site_calc_flag
_atom_site_refinement_flags_posn
_atom_site_refinement_flags_adp
_atom_site_refinement_flags_occupancy
_atom_site_disorder_assembly
_atom_site_disorder_group
O1 O 0.47040(7) 1.08193(11) 0.62780(5) 0.0200(3) Uani 1 1 d . . . . .
O6 O 0.56854(7) 0.87716(11) 0.68062(5) 0.0198(3) Uani 1 1 d . . . . .
O3 O 0.70041(7) 0.38166(11) 0.38468(6) 0.0226(3) Uani 1 1 d . . . . .
O2 O 0.64558(8) 0.34276(11) 0.47794(5) 0.0232(3) Uani 1 1 d . . . . .
O5 O 0.48783(8) 0.71874(11) 0.64042(5) 0.0228(3) Uani 1 1 d . . . . .
O4 O 0.69292(7) 0.18172(11) 0.42789(5) 0.0225(3) Uani 1 1 d . . . . .
N1 N 0.52505(8) 0.89623(12) 0.58282(6) 0.0156(3) Uani 1 1 d . . . . .
C2 C 0.51290(10) 0.94483(15) 0.48318(7) 0.0151(3) Uani 1 1 d . . . . .
C1 C 0.49094(9) 1.02481(15) 0.58209(7) 0.0155(3) Uani 1 1 d . . . . .
C4 C 0.56763(10) 0.71933(15) 0.51043(7) 0.0162(3) Uani 1 1 d . . . . .
C10 C 0.68173(10) 0.30820(16) 0.42458(7) 0.0187(3) Uani 1 1 d . . . . .
C3 C 0.53541(9) 0.84748(15) 0.52285(7) 0.0150(3) Uani 1 1 d . . . . .
C6 C 0.56973(10) 0.53196(16) 0.44328(7) 0.0190(3) Uani 1 1 d . . . . .
H6 H 0.552697 0.489674 0.407506 0.023 Uiso 1 1 calc R . . . .
C15 C 0.52391(10) 0.81889(15) 0.63756(7) 0.0163(3) Uani 1 1 d . . . . .
C5 C 0.54257(10) 0.65598(16) 0.45627(7) 0.0176(3) Uani 1 1 d . . . . .
H5 H 0.507299 0.697580 0.428702 0.021 Uiso 1 1 calc R . . . .
C8 C 0.65064(11) 0.53435(17) 0.53771(8) 0.0216(4) Uani 1 1 d . . . . .
H8 H 0.687384 0.493456 0.564408 0.026 Uiso 1 1 calc R . . . .
C7 C 0.62277(10) 0.47259(15) 0.48476(7) 0.0185(3) Uani 1 1 d . . . . .
C9 C 0.62287(10) 0.65794(16) 0.55022(7) 0.0196(3) Uani 1 1 d . . . . .
H9 H 0.641279 0.700437 0.585556 0.024 Uiso 1 1 calc R . . . .
C16 C 0.57474(11) 0.82163(17) 0.74421(7) 0.0213(4) Uani 1 1 d . . . . .
C11 C 0.74223(11) 0.11664(17) 0.37990(8) 0.0236(4) Uani 1 1 d . . . . .
C18 C 0.49078(12) 0.81307(19) 0.77153(8) 0.0276(4) Uani 1 1 d . . . . .
H18A H 0.464426 0.895856 0.768509 0.041 Uiso 1 1 calc GR . . . .
H18B H 0.495660 0.788194 0.814002 0.041 Uiso 1 1 calc GR . . . .
H18C H 0.458983 0.749738 0.749412 0.041 Uiso 1 1 calc GR . . . .
C19 C 0.61753(13) 0.69204(19) 0.74097(9) 0.0306(4) Uani 1 1 d . . . . .
H19A H 0.583995 0.632042 0.718176 0.046 Uiso 1 1 calc GR . . . .
H19B H 0.627046 0.659552 0.781866 0.046 Uiso 1 1 calc GR . . . .
H19C H 0.668666 0.702342 0.720810 0.046 Uiso 1 1 calc GR . . . .
C12 C 0.69638(12) 0.12293(19) 0.31880(9) 0.0302(4) Uani 1 1 d . . . . .
H12A H 0.643397 0.084928 0.323051 0.045 Uiso 1 1 calc GR . . . .
H12B H 0.726071 0.076199 0.288320 0.045 Uiso 1 1 calc GR . . . .
H12C H 0.690629 0.211637 0.306304 0.045 Uiso 1 1 calc GR . . . .
C13 C 0.74663(13) -0.02134(18) 0.40355(10) 0.0337(5) Uani 1 1 d . . . . .
H13A H 0.774743 -0.022745 0.442697 0.051 Uiso 1 1 calc GR . . . .
H13B H 0.775484 -0.074022 0.374819 0.051 Uiso 1 1 calc GR . . . .
H13C H 0.692448 -0.054609 0.408094 0.051 Uiso 1 1 calc GR . . . .
C14 C 0.82636(11) 0.1766(2) 0.37755(10) 0.0325(4) Uani 1 1 d . . . . .
H14A H 0.822365 0.261949 0.360309 0.049 Uiso 1 1 calc GR . . . .
H14B H 0.860693 0.124086 0.352426 0.049 Uiso 1 1 calc GR . . . .
H14C H 0.849356 0.181709 0.418440 0.049 Uiso 1 1 calc GR . . . .
C17 C 0.62673(14) 0.9208(2) 0.77757(8) 0.0347(5) Uani 1 1 d . . . . .
H17A H 0.677242 0.931315 0.756574 0.052 Uiso 1 1 calc GR . . . .
H17B H 0.637610 0.892149 0.818936 0.052 Uiso 1 1 calc GR . . . .
H17C H 0.598384 1.002079 0.778413 0.052 Uiso 1 1 calc GR . . . .

loop_
_atom_site_aniso_label
_atom_site_aniso_U_11
_atom_site_aniso_U_22
_atom_site_aniso_U_33
_atom_site_aniso_U_23
_atom_site_aniso_U_13
_atom_site_aniso_U_12
O1 0.0284(6) 0.0178(5) 0.0138(5) -0.0028(4) 0.0027(4) 0.0035(5)
O6 0.0275(6) 0.0183(6) 0.0135(5) 0.0025(4) -0.0027(4) -0.0033(5)
O3 0.0241(6) 0.0197(6) 0.0241(6) -0.0011(5) 0.0040(5) 0.0019(5)
O2 0.0332(7) 0.0143(6) 0.0221(6) -0.0002(4) 0.0060(5) 0.0074(5)
O5 0.0306(7) 0.0168(6) 0.0210(6) 0.0004(5) 0.0006(5) -0.0043(5)
O4 0.0251(6) 0.0170(6) 0.0255(6) -0.0038(5) 0.0039(5) 0.0062(5)
N1 0.0219(7) 0.0132(6) 0.0116(6) -0.0004(5) 0.0008(5) 0.0024(5)
C2 0.0184(7) 0.0132(7) 0.0138(7) -0.0021(6) 0.0007(6) 0.0018(6)
C1 0.0163(7) 0.0142(7) 0.0160(7) -0.0007(6) 0.0000(6) 0.0000(6)
C4 0.0194(8) 0.0136(7) 0.0158(7) -0.0001(6) 0.0027(6) 0.0013(6)
C10 0.0158(7) 0.0184(8) 0.0218(8) -0.0049(6) -0.0015(6) 0.0031(6)
C3 0.0173(7) 0.0146(7) 0.0130(7) -0.0010(6) -0.0008(5) -0.0005(6)
C6 0.0248(8) 0.0160(8) 0.0163(7) -0.0029(6) 0.0014(6) 0.0015(6)
C15 0.0195(8) 0.0150(7) 0.0143(7) 0.0001(6) 0.0010(6) 0.0034(6)
C5 0.0221(8) 0.0163(7) 0.0143(7) 0.0009(6) 0.0003(6) 0.0026(6)
C8 0.0239(9) 0.0207(8) 0.0200(8) 0.0004(6) -0.0013(6) 0.0067(7)
C7 0.0237(9) 0.0124(7) 0.0197(7) -0.0002(6) 0.0054(6) 0.0044(6)
C9 0.0222(8) 0.0185(8) 0.0180(7) -0.0023(6) -0.0027(6) 0.0027(6)
C16 0.0272(9) 0.0242(9) 0.0123(7) 0.0049(6) -0.0013(6) 0.0001(7)
C11 0.0217(8) 0.0205(8) 0.0286(9) -0.0086(7) 0.0015(7) 0.0071(7)
C18 0.0302(10) 0.0331(10) 0.0196(8) 0.0049(7) 0.0036(7) 0.0051(8)
C19 0.0334(10) 0.0296(10) 0.0287(9) 0.0091(7) 0.0005(7) 0.0101(8)
C12 0.0315(10) 0.0289(9) 0.0301(9) -0.0113(8) -0.0011(8) 0.0068(8)
C13 0.0375(11) 0.0217(9) 0.0421(11) -0.0053(8) 0.0050(9) 0.0124(8)
C14 0.0209(9) 0.0323(10) 0.0446(11) -0.0119(9) 0.0040(8) 0.0046(8)
C17 0.0461(12) 0.0393(11) 0.0184(8) 0.0021(8) -0.0072(8) -0.0131(9)

loop_
_atom_type_symbol
_atom_type_description
_atom_type_scat_dispersion_real
_atom_type_scat_dispersion_imag
_atom_type_scat_source
C C 0.0181 0.0091 'International Tables Vol C Tables 4.2.6.8 and 6.1.1.4'
H H 0.0000 0.0000 'International Tables Vol C Tables 4.2.6.8 and 6.1.1.4'
N N 0.0311 0.0180 'International Tables Vol C Tables 4.2.6.8 and 6.1.1.4'
O O 0.0492 0.0322 'International Tables Vol C Tables 4.2.6.8 and 6.1.1.4'

loop_
_exptl_crystal_face_index_h
_exptl_crystal_face_index_k
_exptl_crystal_face_index_l
_exptl_crystal_face_perp_dist
8 -1 -9 0.0342
-8 1 9 0.0342
0 6 -4 0.0508
0 -6 4 0.0508
0 1 -14 0.0267
0 -1 14 0.0267

loop_
_geom_angle_atom_site_label_1
_geom_angle_atom_site_label_2
_geom_angle_atom_site_label_3
_geom_angle
_geom_angle_site_symmetry_1
_geom_angle_site_symmetry_3
_geom_angle_publ_flag
C15 O6 C16 120.36(12) . . ?
C10 O2 C7 117.60(13) . . ?
C10 O4 C11 118.96(13) . . ?
C3 N1 C1 111.87(12) . . ?
C3 N1 C15 124.86(13) . . ?
C15 N1 C1 120.76(12) . . ?
C2 C2 C1 108.72(16) 5_676 5_676 ?
C3 C2 C2 110.11(17) . 5_676 ?
C3 C2 C1 141.12(14) . 5_676 ?
O1 C1 N1 123.72(14) . . ?
O1 C1 C2 133.58(15) . 5_676 ?
N1 C1 C2 102.66(12) . 5_676 ?
C5 C4 C3 118.67(14) . . ?
C9 C4 C3 122.28(14) . . ?
C9 C4 C5 119.04(14) . . ?
O3 C10 O2 124.98(15) . . ?
O3 C10 O4 129.00(15) . . ?
O4 C10 O2 106.00(14) . . ?
N1 C3 C4 123.22(13) . . ?
C2 C3 N1 106.46(13) . . ?
C2 C3 C4 130.26(14) . . ?
C5 C6 H6 120.8 . . ?
C7 C6 H6 120.8 . . ?
C7 C6 C5 118.49(15) . . ?
O6 C15 N1 108.52(13) . . ?
O5 C15 O6 128.76(14) . . ?
O5 C15 N1 122.71(14) . . ?
C4 C5 H5 119.6 . . ?
C6 C5 C4 120.79(15) . . ?
C6 C5 H5 119.6 . . ?
C7 C8 H8 120.6 . . ?
C9 C8 H8 120.6 . . ?
C9 C8 C7 118.89(15) . . ?
C6 C7 O2 121.40(15) . . ?
C6 C7 C8 122.01(15) . . ?
C8 C7 O2 116.37(14) . . ?
C4 C9 H9 119.6 . . ?
C8 C9 C4 120.71(15) . . ?
C8 C9 H9 119.6 . . ?
O6 C16 C18 109.78(14) . . ?
O6 C16 C19 108.60(13) . . ?
O6 C16 C17 102.16(13) . . ?
C18 C16 C19 113.14(15) . . ?
C17 C16 C18 111.19(16) . . ?
C17 C16 C19 111.37(16) . . ?
O4 C11 C12 109.06(14) . . ?
O4 C11 C13 102.10(14) . . ?
O4 C11 C14 110.26(14) . . ?
C12 C11 C13 110.91(16) . . ?
C12 C11 C14 112.97(17) . . ?
C14 C11 C13 111.00(16) . . ?
C16 C18 H18A 109.5 . . ?
C16 C18 H18B 109.5 . . ?
C16 C18 H18C 109.5 . . ?
H18A C18 H18B 109.5 . . ?
H18A C18 H18C 109.5 . . ?
H18B C18 H18C 109.5 . . ?
C16 C19 H19A 109.5 . . ?
C16 C19 H19B 109.5 . . ?
C16 C19 H19C 109.5 . . ?
H19A C19 H19B 109.5 . . ?
H19A C19 H19C 109.5 . . ?
H19B C19 H19C 109.5 . . ?
C11 C12 H12A 109.5 . . ?
C11 C12 H12B 109.5 . . ?
C11 C12 H12C 109.5 . . ?
H12A C12 H12B 109.5 . . ?
H12A C12 H12C 109.5 . . ?
H12B C12 H12C 109.5 . . ?
C11 C13 H13A 109.5 . . ?
C11 C13 H13B 109.5 . . ?
C11 C13 H13C 109.5 . . ?
H13A C13 H13B 109.5 . . ?
H13A C13 H13C 109.5 . . ?
H13B C13 H13C 109.5 . . ?
C11 C14 H14A 109.5 . . ?
C11 C14 H14B 109.5 . . ?
C11 C14 H14C 109.5 . . ?
H14A C14 H14B 109.5 . . ?
H14A C14 H14C 109.5 . . ?
H14B C14 H14C 109.5 . . ?
C16 C17 H17A 109.5 . . ?
C16 C17 H17B 109.5 . . ?
C16 C17 H17C 109.5 . . ?
H17A C17 H17B 109.5 . . ?
H17A C17 H17C 109.5 . . ?
H17B C17 H17C 109.5 . . ?

loop_
_geom_bond_atom_site_label_1
_geom_bond_atom_site_label_2
_geom_bond_distance
_geom_bond_site_symmetry_2
_geom_bond_publ_flag
O1 C1 1.2089(19) . ?
O6 C15 1.322(2) . ?
O6 C16 1.4979(18) . ?
O3 C10 1.197(2) . ?
O2 C10 1.360(2) . ?
O2 C7 1.4012(19) . ?
O5 C15 1.194(2) . ?
O4 C10 1.321(2) . ?
O4 C11 1.4922(19) . ?
N1 C1 1.441(2) . ?
N1 C3 1.4106(19) . ?
N1 C15 1.4335(19) . ?
C2 C2 1.423(3) 5_676 ?
C2 C1 1.453(2) 5_676 ?
C2 C3 1.371(2) . ?
C4 C3 1.453(2) . ?
C4 C5 1.401(2) . ?
C4 C9 1.393(2) . ?
C6 H6 0.9300 . ?
C6 C5 1.387(2) . ?
C6 C7 1.384(2) . ?
C5 H5 0.9300 . ?
C8 H8 0.9300 . ?
C8 C7 1.386(2) . ?
C8 C9 1.384(2) . ?
C9 H9 0.9300 . ?
C16 C18 1.513(3) . ?
C16 C19 1.514(2) . ?
C16 C17 1.510(3) . ?
C11 C12 1.515(3) . ?
C11 C13 1.517(3) . ?
C11 C14 1.515(3) . ?
C18 H18A 0.9600 . ?
C18 H18B 0.9600 . ?
C18 H18C 0.9600 . ?
C19 H19A 0.9600 . ?
C19 H19B 0.9600 . ?
C19 H19C 0.9600 . ?
C12 H12A 0.9600 . ?
C12 H12B 0.9600 . ?
C12 H12C 0.9600 . ?
C13 H13A 0.9600 . ?
C13 H13B 0.9600 . ?
C13 H13C 0.9600 . ?
C14 H14A 0.9600 . ?
C14 H14B 0.9600 . ?
C14 H14C 0.9600 . ?
C17 H17A 0.9600 . ?
C17 H17B 0.9600 . ?
C17 H17C 0.9600 . ?

loop_
_exptl_oxdiff_crystal_face_indexfrac_h
_exptl_oxdiff_crystal_face_indexfrac_k
_exptl_oxdiff_crystal_face_indexfrac_l
_exptl_oxdiff_crystal_face_x
_exptl_oxdiff_crystal_face_y
_exptl_oxdiff_crystal_face_z
7.9939 -1.0017 -9.0168 -0.6070 0.6921 0.3551
-7.9939 1.0017 9.0168 0.6070 -0.6921 -0.3551
-0.0040 5.9860 -3.9945 -0.2569 0.2770 -0.8586
0.0040 -5.9860 3.9945 0.2569 -0.2770 0.8586
-0.0021 0.9847 -14.0089 0.0411 0.9865 -0.1767
0.0021 -0.9847 14.0089 -0.0411 -0.9865 0.1767
